data_7712647
loop_
_publ_author_name
'Karmakar, Himadri'
'Kumar, Ravi'
'Sharma, Jyoti'
'Bag, Jayanta'
'Pal, Kuntal'
'Panda, Tarun K.'
'Chandrasekhar, Vadapalli'

_publ_section_title
;
 N^N <i>vs.</i> N^E (E = S or Se) coordination behavior of
 imino-phosphanamidinate chalcogenide ligands towards aluminum alkyls:
 efficient hydroboration catalysis of nitriles, alkynes, and alkenes.
;
_journal_name_full 'Dalton transactions (Cambridge, England : 2003)'
_journal_paper_doi 10.1039/d3dt00038a
_journal_year 2023
_chemical_absolute_configuration unk
_chemical_formula_moiety 'C47 H64 Al N4 P Se'
_chemical_formula_sum 'C47 H64 Al N4 P Se'
_chemical_formula_weight 821.93
_space_group_crystal_system orthorhombic
_space_group_IT_number 19
_space_group_name_Hall 'P 2ac 2ab'
_space_group_name_H-M_alt 'P 21 21 21'
_atom_sites_solution_hydrogens geom
_atom_sites_solution_primary iterative
_audit_creation_date 2023-02-17
_audit_creation_method
;
Olex2 1.3
(compiled 2020.11.12 svn.r5f609507 for OlexSys, GUI svn.r6408)
;
_audit_update_record
;
2023-02-17 deposited with the CCDC.	2023-02-20 downloaded from the CCDC.
;
_cell_angle_alpha 90
_cell_angle_beta 90
_cell_angle_gamma 90
_cell_formula_units_Z 4
_cell_length_a 10.5605(5)
_cell_length_b 20.3370(10)
_cell_length_c 21.8728(9)
_cell_measurement_reflns_used 14919
_cell_measurement_temperature 293(2)
_cell_measurement_theta_max 28.4380
_cell_measurement_theta_min 2.6900
_cell_volume 4697.6(4)
_computing_cell_refinement 'CrysAlisPro 1.171.39.29d (Rigaku OD, 2017)'
_computing_data_collection 'CrysAlisPro 1.171.39.29d (Rigaku OD, 2017)'
_computing_data_reduction 'CrysAlisPro 1.171.39.29d (Rigaku OD, 2017)'
_computing_molecular_graphics 'Olex2 1.3 (Dolomanov et al., 2009)'
_computing_publication_material 'Olex2 1.3 (Dolomanov et al., 2009)'
_computing_structure_refinement 'XL  (Sheldrick, 2008)'
_computing_structure_solution 'olex2.solve 1.3 (Bourhis et al., 2015)'
_diffrn_ambient_temperature 293(2)
_diffrn_measured_fraction_theta_full 0.998
_diffrn_measured_fraction_theta_max 0.931
_diffrn_measurement_device_type 'Enhance (Mo) X-ray Source'
_diffrn_radiation_type MoK\a
_diffrn_radiation_wavelength 0.71073
_diffrn_reflns_av_R_equivalents 0.0570
_diffrn_reflns_av_unetI/netI 0.0635
_diffrn_reflns_Laue_measured_fraction_full 0.998
_diffrn_reflns_Laue_measured_fraction_max 0.931
_diffrn_reflns_limit_h_max 13
_diffrn_reflns_limit_h_min -13
_diffrn_reflns_limit_k_max 24
_diffrn_reflns_limit_k_min -26
_diffrn_reflns_limit_l_max 29
_diffrn_reflns_limit_l_min -29
_diffrn_reflns_number 60932
_diffrn_reflns_point_group_measured_fraction_full 0.998
_diffrn_reflns_point_group_measured_fraction_max 0.898
_diffrn_reflns_theta_full 25.242
_diffrn_reflns_theta_max 28.923
_diffrn_reflns_theta_min 2.681
_exptl_absorpt_coefficient_mu 0.886
_exptl_absorpt_correction_T_max 1.00000
_exptl_absorpt_correction_T_min 0.52605
_exptl_absorpt_correction_type multi-scan
_exptl_absorpt_process_details
;
SADABS-2016/2 (Bruker,2016/2) was used for absorption correction.
;
_exptl_crystal_colour colorless
_exptl_crystal_density_diffrn 1.162
_exptl_crystal_description block
_exptl_crystal_F_000 1744
_exptl_crystal_size_max 0.20
_exptl_crystal_size_mid 0.18
_exptl_crystal_size_min 0.15
_refine_diff_density_max 0.520
_refine_diff_density_min -0.318
_refine_diff_density_rms 0.044
_refine_ls_abs_structure_details
;
 Flack x determined using 2767 quotients [(I+)-(I-)]/[(I+)+(I-)]
 (Parsons, Flack and Wagner, Acta Cryst. B69 (2013) 249-259).
;
_refine_ls_abs_structure_Flack -0.002(3)
_refine_ls_extinction_method none
_refine_ls_goodness_of_fit_ref 1.015
_refine_ls_hydrogen_treatment constr
_refine_ls_matrix_type full
_refine_ls_number_parameters 501
_refine_ls_number_reflns 11137
_refine_ls_number_restraints 0
_refine_ls_restrained_S_all 1.015
_refine_ls_R_factor_all 0.0818
_refine_ls_R_factor_gt 0.0466
_refine_ls_shift/su_max 0.001
_refine_ls_shift/su_mean 0.000
_refine_ls_structure_factor_coef Fsqd
_refine_ls_weighting_details 'w=1/[\s^2^(Fo^2^)+(0.0392P)^2^+0.3981P] where P=(Fo^2^+2Fc^2^)/3'
_refine_ls_weighting_scheme calc
_refine_ls_wR_factor_gt 0.0776
_refine_ls_wR_factor_ref 0.0838
_reflns_Friedel_coverage 0.750
_reflns_Friedel_fraction_full 0.998
_reflns_Friedel_fraction_max 0.856
_reflns_number_gt 7994
_reflns_number_total 11137
_reflns_threshold_expression 'I > 2\s(I)'
_cod_data_source_file d3dt00038a2.cif
_cod_data_source_block aj1945
_cod_depositor_comments
;
The following automatic conversions were performed:

data item '_chemical_absolute_configuration' value 'UNK' was changed
to 'unk' in accordance with the
/home/data/users/saulius/crontab/automatic-downloads/rss-feeds/RSC/lib/dictionaries/cif_core.dic
dictionary named 'cif_core.dic' version 2.4.2 last updated on
2011-04-26.

Automatic conversion script
Id: cif_fix_values 7556 2019-12-06 15:28:31Z antanas 
;
_cod_database_code 7712647
_shelx_shelxl_version_number 2016/6
_shelx_space_group_comment
;
The symmetry employed for this shelxl refinement is uniquely defined
by the following loop, which should always be used as a source of
symmetry information in preference to the above space-group names.
They are only intended as comments.
;
_olex2_refinement_description
;
1. Fixed Uiso
 At 1.2 times of:
  All C(H) groups
 At 1.5 times of:
  All C(H,H,H) groups
2.a Ternary CH refined with riding coordinates:
 C36(H36), C12(H12), C27(H27), C15(H15), C39(H39), C24(H24)
2.b Aromatic/amide H refined with riding coordinates:
 C2(H2), C3(H3), C32(H32), C10(H10), C47(H47), C33(H33), C34(H34), C43(H43),
 C46(H46), C20(H20), C45(H45), C9(H9), C22(H22), C8(H8), C21(H21), C44(H44)
2.c Idealised Me refined as rotating group:
 C4(H4A,H4B,H4C), C14(H14A,H14B,H14C), C5(H5A,H5B,H5C), C28(H28A,H28B,H28C),
 C37(H37A,H37B,H37C), C13(H13A,H13B,H13C), C17(H17A,H17B,H17C), C29(H29A,H29B,
 H29C), C16(H16A,H16B,H16C), C38(H38A,H38B,H38C), C41(H41A,H41B,H41C), C40(H40A,
 H40B,H40C), C25(H25A,H25B,H25C), C26(H26A,H26B,H26C)
;
_olex2_submission_special_instructions 'No special instructions were received'

loop_
_space_group_symop_operation_xyz
'x, y, z'
'-x+1/2, -y, z+1/2'
'-x, y+1/2, -z+1/2'
'x+1/2, -y+1/2, -z'

loop_
_atom_site_label
_atom_site_type_symbol
_atom_site_fract_x
_atom_site_fract_y
_atom_site_fract_z
_atom_site_U_iso_or_equiv
_atom_site_adp_type
_atom_site_occupancy
_atom_site_site_symmetry_order
_atom_site_calc_flag
_atom_site_refinement_flags_posn
_atom_site_refinement_flags_adp
_atom_site_refinement_flags_occupancy
_atom_site_disorder_assembly
_atom_site_disorder_group
Se Se 0.62287(3) 0.52406(2) 0.72130(2) 0.04754(11) Uani 1 1 d . . . . .
P P 0.42690(8) 0.53615(4) 0.71179(3) 0.03303(19) Uani 1 1 d . . . . .
Al1 Al 0.27780(9) 0.59837(5) 0.63041(4) 0.0392(2) Uani 1 1 d . . . . .
N3 N 0.4613(2) 0.72464(12) 0.71196(11) 0.0367(6) Uani 1 1 d . . . . .
N1 N 0.3561(2) 0.51731(12) 0.64724(10) 0.0337(6) Uani 1 1 d . . . . .
N2 N 0.3760(2) 0.61559(12) 0.70667(10) 0.0320(6) Uani 1 1 d . . . . .
N4 N 0.4436(3) 0.67419(12) 0.79847(11) 0.0378(7) Uani 1 1 d . . . . .
C30 C 0.4636(3) 0.74509(16) 0.64779(13) 0.0366(8) Uani 1 1 d . . . . .
C1 C 0.4238(3) 0.66662(15) 0.73733(13) 0.0320(7) Uani 1 1 d . . . . .
C6 C 0.3664(4) 0.45396(15) 0.61770(14) 0.0410(8) Uani 1 1 d . . . . .
C2 C 0.5048(4) 0.76663(18) 0.75650(15) 0.0494(9) Uani 1 1 d . . . . .
H2 H 0.535229 0.809053 0.750516 0.059 Uiso 1 1 calc R U . . .
C11 C 0.4703(4) 0.43990(17) 0.57914(15) 0.0466(9) Uani 1 1 d . . . . .
C31 C 0.3634(3) 0.78406(16) 0.62704(15) 0.0433(8) Uani 1 1 d . . . . .
C18 C 0.3918(4) 0.63678(16) 0.84928(13) 0.0441(9) Uani 1 1 d . . . . .
C3 C 0.4953(4) 0.73559(18) 0.80943(15) 0.0515(10) Uani 1 1 d . . . . .
H3 H 0.519278 0.752124 0.847348 0.062 Uiso 1 1 calc R U . . .
C35 C 0.5728(3) 0.73224(16) 0.61444(14) 0.0411(8) Uani 1 1 d . . . . .
C4 C 0.3228(4) 0.63334(19) 0.55006(16) 0.0581(11) Uani 1 1 d . . . . .
H4A H 0.413229 0.634052 0.545863 0.087 Uiso 1 1 calc R U . . .
H4B H 0.290226 0.677206 0.546057 0.087 Uiso 1 1 calc R U . . .
H4C H 0.286881 0.605932 0.518805 0.087 Uiso 1 1 calc R U . . .
C32 C 0.3802(4) 0.81249(19) 0.56938(16) 0.0567(10) Uani 1 1 d . . . . .
H32 H 0.317230 0.839609 0.553629 0.068 Uiso 1 1 calc R U . . .
C42 C 0.3443(3) 0.49472(15) 0.77360(14) 0.0395(8) Uani 1 1 d . . . . .
C10 C 0.4774(5) 0.3780(2) 0.55181(16) 0.0627(12) Uani 1 1 d . . . . .
H10 H 0.546940 0.367824 0.527456 0.075 Uiso 1 1 calc R U . . .
C7 C 0.2702(4) 0.40688(18) 0.62492(16) 0.0513(10) Uani 1 1 d . . . . .
C19 C 0.4739(4) 0.60022(17) 0.88580(14) 0.0496(9) Uani 1 1 d . . . . .
C36 C 0.6799(3) 0.69028(18) 0.63903(16) 0.0494(9) Uani 1 1 d . . . . .
H36 H 0.643031 0.660202 0.669174 0.059 Uiso 1 1 calc R U . . .
C12 C 0.5694(4) 0.4896(2) 0.56147(15) 0.0550(10) Uani 1 1 d . . . . .
H12 H 0.558017 0.528439 0.587362 0.066 Uiso 1 1 calc R U . . .
C27 C 0.6153(4) 0.59634(19) 0.87512(16) 0.0603(10) Uani 1 1 d . . . . .
H27 H 0.631151 0.607389 0.832182 0.072 Uiso 1 1 calc R U . . .
C47 C 0.4020(4) 0.44322(17) 0.80492(15) 0.0518(10) Uani 1 1 d . . . . .
H47 H 0.485017 0.431612 0.795679 0.062 Uiso 1 1 calc R U . . .
C15 C 0.1506(4) 0.4209(2) 0.65986(18) 0.0638(11) Uani 1 1 d . . . . .
H15 H 0.161613 0.462935 0.681067 0.077 Uiso 1 1 calc R U . . .
C39 C 0.2443(3) 0.79591(18) 0.66342(17) 0.0499(9) Uani 1 1 d . . . . .
H39 H 0.236956 0.759994 0.693076 0.060 Uiso 1 1 calc R U . . .
C23 C 0.2648(4) 0.6471(2) 0.86377(16) 0.0584(11) Uani 1 1 d . . . . .
C33 C 0.4866(4) 0.8014(2) 0.53582(17) 0.0611(11) Uani 1 1 d . . . . .
H33 H 0.494916 0.821269 0.497746 0.073 Uiso 1 1 calc R U . . .
C34 C 0.5814(4) 0.76158(19) 0.55684(16) 0.0548(10) Uani 1 1 d . . . . .
H34 H 0.652290 0.753986 0.532599 0.066 Uiso 1 1 calc R U . . .
C43 C 0.2203(4) 0.51052(18) 0.78781(17) 0.0581(10) Uani 1 1 d . . . . .
H43 H 0.180112 0.544537 0.767055 0.070 Uiso 1 1 calc R U . . .
C14 C 0.5494(4) 0.5107(2) 0.49451(17) 0.0718(12) Uani 1 1 d . . . . .
H14A H 0.563755 0.473775 0.468049 0.108 Uiso 1 1 calc R U . . .
H14B H 0.607720 0.545250 0.484477 0.108 Uiso 1 1 calc R U . . .
H14C H 0.464222 0.526203 0.489293 0.108 Uiso 1 1 calc R U . . .
C46 C 0.3370(5) 0.4093(2) 0.84953(18) 0.0700(13) Uani 1 1 d . . . . .
H46 H 0.376516 0.375052 0.870250 0.084 Uiso 1 1 calc R U . . .
C20 C 0.4201(5) 0.5694(2) 0.93676(17) 0.0716(14) Uani 1 1 d . . . . .
H20 H 0.470629 0.543321 0.961764 0.086 Uiso 1 1 calc R U . . .
C5 C 0.0964(4) 0.6088(2) 0.6487(2) 0.0682(12) Uani 1 1 d . . . . .
H5A H 0.047721 0.599542 0.612610 0.102 Uiso 1 1 calc R U . . .
H5B H 0.080343 0.653142 0.661652 0.102 Uiso 1 1 calc R U . . .
H5C H 0.072646 0.578910 0.680610 0.102 Uiso 1 1 calc R U . . .
C45 C 0.2147(6) 0.4257(2) 0.86357(19) 0.0768(15) Uani 1 1 d . . . . .
H45 H 0.171630 0.402771 0.893929 0.092 Uiso 1 1 calc R U . . .
C28 C 0.6705(5) 0.5280(2) 0.88688(19) 0.0851(15) Uani 1 1 d . . . . .
H28A H 0.671177 0.519465 0.930035 0.128 Uiso 1 1 calc R U . . .
H28B H 0.755508 0.526171 0.871381 0.128 Uiso 1 1 calc R U . . .
H28C H 0.619606 0.495586 0.866600 0.128 Uiso 1 1 calc R U . . .
C37 C 0.7422(4) 0.6484(2) 0.5904(2) 0.0742(13) Uani 1 1 d . . . . .
H37A H 0.678522 0.624074 0.568711 0.111 Uiso 1 1 calc R U . . .
H37B H 0.800270 0.618317 0.609368 0.111 Uiso 1 1 calc R U . . .
H37C H 0.787228 0.676125 0.562376 0.111 Uiso 1 1 calc R U . . .
C9 C 0.3853(6) 0.3321(2) 0.55992(19) 0.0760(14) Uani 1 1 d . . . . .
H9 H 0.392076 0.291171 0.541283 0.091 Uiso 1 1 calc R U . . .
C13 C 0.7050(4) 0.4646(3) 0.5705(2) 0.0844(15) Uani 1 1 d . . . . .
H13A H 0.716127 0.450970 0.612216 0.127 Uiso 1 1 calc R U . . .
H13B H 0.763710 0.499227 0.561265 0.127 Uiso 1 1 calc R U . . .
H13C H 0.720062 0.427975 0.543833 0.127 Uiso 1 1 calc R U . . .
C22 C 0.2175(5) 0.6153(2) 0.91506(19) 0.0793(14) Uani 1 1 d . . . . .
H22 H 0.132642 0.620193 0.925519 0.095 Uiso 1 1 calc R U . . .
C8 C 0.2840(5) 0.3463(2) 0.5951(2) 0.0677(13) Uani 1 1 d . . . . .
H8 H 0.221067 0.314661 0.599790 0.081 Uiso 1 1 calc R U . . .
C17 C 0.1226(5) 0.3679(2) 0.7085(2) 0.0890(15) Uani 1 1 d . . . . .
H17A H 0.109891 0.326261 0.688738 0.133 Uiso 1 1 calc R U . . .
H17B H 0.047729 0.379711 0.730765 0.133 Uiso 1 1 calc R U . . .
H17C H 0.192933 0.364769 0.736145 0.133 Uiso 1 1 calc R U . . .
C21 C 0.2950(6) 0.5768(2) 0.95044(18) 0.0787(15) Uani 1 1 d . . . . .
H21 H 0.261595 0.555355 0.984354 0.094 Uiso 1 1 calc R U . . .
C44 C 0.1554(4) 0.4762(2) 0.83265(19) 0.0753(13) Uani 1 1 d . . . . .
H44 H 0.072113 0.487142 0.841902 0.090 Uiso 1 1 calc R U . . .
C29 C 0.6865(5) 0.6465(2) 0.9147(2) 0.0862(15) Uani 1 1 d . . . . .
H29A H 0.665098 0.690251 0.901771 0.129 Uiso 1 1 calc R U . . .
H29B H 0.776099 0.639915 0.910390 0.129 Uiso 1 1 calc R U . . .
H29C H 0.662967 0.640857 0.956786 0.129 Uiso 1 1 calc R U . . .
C16 C 0.0373(5) 0.4278(3) 0.6164(2) 0.0984(17) Uani 1 1 d . . . . .
H16A H 0.051786 0.463784 0.588956 0.148 Uiso 1 1 calc R U . . .
H16B H -0.038061 0.435897 0.639777 0.148 Uiso 1 1 calc R U . . .
H16C H 0.027338 0.387904 0.593424 0.148 Uiso 1 1 calc R U . . .
C38 C 0.7782(5) 0.7313(3) 0.6722(3) 0.0990(18) Uani 1 1 d . . . . .
H38A H 0.843852 0.703104 0.687553 0.148 Uiso 1 1 calc R U . . .
H38B H 0.738937 0.754059 0.705621 0.148 Uiso 1 1 calc R U . . .
H38C H 0.814205 0.762665 0.644365 0.148 Uiso 1 1 calc R U . . .
C41 C 0.1245(4) 0.7949(2) 0.6243(2) 0.0803(13) Uani 1 1 d . . . . .
H41A H 0.120890 0.834054 0.599853 0.120 Uiso 1 1 calc R U . . .
H41B H 0.051442 0.792878 0.650319 0.120 Uiso 1 1 calc R U . . .
H41C H 0.125918 0.757038 0.598036 0.120 Uiso 1 1 calc R U . . .
C24 C 0.1800(5) 0.6946(3) 0.8288(2) 0.0854(16) Uani 1 1 d . . . . .
H24 H 0.215029 0.699248 0.787562 0.102 Uiso 1 1 calc R U . . .
C40 C 0.2504(5) 0.8597(2) 0.6995(2) 0.0861(15) Uani 1 1 d . . . . .
H40A H 0.319921 0.857851 0.727738 0.129 Uiso 1 1 calc R U . . .
H40B H 0.172766 0.865635 0.721680 0.129 Uiso 1 1 calc R U . . .
H40C H 0.262360 0.895880 0.671931 0.129 Uiso 1 1 calc R U . . .
C25 C 0.0446(5) 0.6715(3) 0.8224(3) 0.122(2) Uani 1 1 d . . . . .
H25A H 0.043729 0.626442 0.809281 0.183 Uiso 1 1 calc R U . . .
H25B H 0.001584 0.698203 0.792818 0.183 Uiso 1 1 calc R U . . .
H25C H 0.002410 0.675075 0.861187 0.183 Uiso 1 1 calc R U . . .
C26 C 0.1835(6) 0.7633(3) 0.8593(3) 0.127(2) Uani 1 1 d . . . . .
H26A H 0.139705 0.794374 0.833976 0.190 Uiso 1 1 calc R U . . .
H26B H 0.269895 0.776970 0.864374 0.190 Uiso 1 1 calc R U . . .
H26C H 0.143107 0.761107 0.898610 0.190 Uiso 1 1 calc R U . . .

loop_
_atom_site_aniso_label
_atom_site_aniso_U_11
_atom_site_aniso_U_22
_atom_site_aniso_U_33
_atom_site_aniso_U_23
_atom_site_aniso_U_13
_atom_site_aniso_U_12
Se 0.03771(18) 0.0642(2) 0.04074(19) -0.00327(17) -0.00981(16) 0.01238(17)
P 0.0342(4) 0.0398(5) 0.0251(4) 0.0009(3) -0.0022(3) 0.0057(3)
Al1 0.0344(6) 0.0479(6) 0.0352(5) 0.0031(4) -0.0081(4) 0.0045(5)
N3 0.0403(16) 0.0406(16) 0.0291(14) 0.0022(12) -0.0013(13) -0.0015(12)
N1 0.0343(14) 0.0407(15) 0.0261(12) -0.0010(11) -0.0034(11) 0.0031(13)
N2 0.0314(13) 0.0394(15) 0.0253(12) 0.0026(10) 0.0002(12) 0.0030(12)
N4 0.0507(18) 0.0386(16) 0.0240(13) 0.0023(11) -0.0022(12) 0.0066(13)
C30 0.040(2) 0.0423(19) 0.0274(16) 0.0053(14) -0.0013(15) -0.0072(16)
C1 0.0305(17) 0.0398(19) 0.0257(16) 0.0035(14) 0.0013(13) 0.0093(14)
C6 0.050(2) 0.043(2) 0.0297(16) 0.0039(14) -0.0148(16) 0.0054(17)
C2 0.069(3) 0.041(2) 0.0387(19) -0.0038(16) -0.0062(17) -0.0060(18)
C11 0.056(2) 0.049(2) 0.0345(18) -0.0055(16) -0.0117(18) 0.0137(19)
C31 0.040(2) 0.049(2) 0.0414(18) 0.0082(16) -0.0069(17) -0.0058(17)
C18 0.069(3) 0.043(2) 0.0204(15) -0.0057(14) 0.0009(17) 0.0065(19)
C3 0.075(3) 0.047(2) 0.0330(19) -0.0072(16) -0.0116(18) 0.000(2)
C35 0.041(2) 0.047(2) 0.0354(18) 0.0031(15) -0.0007(16) -0.0093(16)
C4 0.072(3) 0.059(2) 0.043(2) 0.0055(18) -0.012(2) 0.003(2)
C32 0.054(2) 0.068(2) 0.048(2) 0.0223(18) -0.011(2) -0.001(2)
C42 0.051(2) 0.0398(18) 0.0281(16) -0.0025(14) 0.0011(15) 0.0005(14)
C10 0.089(3) 0.059(3) 0.040(2) -0.0071(19) -0.008(2) 0.024(2)
C7 0.063(3) 0.051(2) 0.040(2) 0.0076(18) -0.0133(19) -0.008(2)
C19 0.081(3) 0.046(2) 0.0222(17) -0.0031(15) -0.0052(18) 0.011(2)
C36 0.046(2) 0.054(2) 0.048(2) 0.0035(18) 0.0074(18) -0.0014(18)
C12 0.050(2) 0.076(3) 0.0392(19) -0.0149(18) 0.0009(17) 0.013(2)
C27 0.075(3) 0.069(3) 0.0366(19) 0.0001(18) -0.015(2) 0.018(2)
C47 0.070(3) 0.047(2) 0.0393(19) 0.0050(16) -0.0115(18) -0.0018(19)
C15 0.061(3) 0.073(3) 0.057(2) 0.007(2) -0.013(2) -0.022(2)
C39 0.041(2) 0.051(2) 0.057(2) 0.0159(18) -0.0022(18) 0.0014(17)
C23 0.072(3) 0.070(3) 0.033(2) -0.0024(18) 0.014(2) 0.010(2)
C33 0.067(3) 0.079(3) 0.038(2) 0.0207(19) 0.000(2) -0.013(2)
C34 0.055(2) 0.072(3) 0.037(2) 0.0047(18) 0.0053(18) -0.013(2)
C43 0.066(3) 0.056(2) 0.052(2) 0.0079(19) 0.012(2) 0.0062(19)
C14 0.078(3) 0.090(3) 0.047(2) -0.004(2) 0.014(2) 0.002(3)
C46 0.114(4) 0.049(3) 0.047(2) 0.0104(19) -0.010(3) -0.006(3)
C20 0.123(4) 0.061(3) 0.031(2) 0.0049(18) -0.002(2) 0.022(3)
C5 0.044(2) 0.079(3) 0.082(3) 0.018(2) -0.004(2) 0.013(2)
C45 0.125(5) 0.061(3) 0.044(2) 0.005(2) 0.026(3) -0.021(3)
C28 0.114(4) 0.081(3) 0.060(3) -0.015(2) -0.040(3) 0.038(3)
C37 0.055(3) 0.092(3) 0.076(3) -0.011(3) 0.015(2) 0.007(2)
C9 0.127(5) 0.052(3) 0.049(2) -0.004(2) -0.020(3) 0.011(3)
C13 0.053(3) 0.125(4) 0.075(3) -0.032(3) 0.004(2) 0.026(3)
C22 0.088(4) 0.105(4) 0.045(2) -0.002(3) 0.024(3) 0.003(3)
C8 0.102(4) 0.043(3) 0.058(3) 0.008(2) -0.028(3) -0.015(2)
C17 0.096(4) 0.095(3) 0.076(3) 0.016(3) 0.002(3) -0.044(3)
C21 0.123(5) 0.082(3) 0.030(2) 0.011(2) 0.023(3) -0.002(3)
C44 0.083(3) 0.076(3) 0.067(3) 0.009(3) 0.036(2) 0.004(3)
C29 0.092(4) 0.080(3) 0.087(3) -0.005(3) -0.028(3) 0.009(3)
C16 0.061(3) 0.148(5) 0.087(4) 0.013(3) -0.026(3) -0.017(3)
C38 0.068(3) 0.106(4) 0.122(4) -0.031(3) -0.046(3) 0.026(3)
C41 0.047(2) 0.094(3) 0.100(3) 0.014(3) -0.008(3) 0.011(3)
C24 0.070(3) 0.127(4) 0.059(3) 0.014(3) 0.022(3) 0.040(3)
C40 0.071(3) 0.081(3) 0.106(4) -0.016(3) 0.021(3) -0.004(3)
C25 0.080(4) 0.178(6) 0.108(4) -0.021(4) -0.002(4) 0.054(4)
C26 0.119(5) 0.095(4) 0.165(6) 0.022(4) 0.023(5) 0.046(4)

loop_
_atom_type_symbol
_atom_type_description
_atom_type_scat_dispersion_real
_atom_type_scat_dispersion_imag
_atom_type_scat_source
C C 0.0033 0.0016 'International Tables Vol C Tables 4.2.6.8 and 6.1.1.4'
H H 0.0000 0.0000 'International Tables Vol C Tables 4.2.6.8 and 6.1.1.4'
Al Al 0.0645 0.0514 'International Tables Vol C Tables 4.2.6.8 and 6.1.1.4'
N N 0.0061 0.0033 'International Tables Vol C Tables 4.2.6.8 and 6.1.1.4'
P P 0.1023 0.0942 'International Tables Vol C Tables 4.2.6.8 and 6.1.1.4'
Se Se -0.0929 2.2259 'International Tables Vol C Tables 4.2.6.8 and 6.1.1.4'

loop_
_geom_angle_atom_site_label_1
_geom_angle_atom_site_label_2
_geom_angle_atom_site_label_3
_geom_angle
_geom_angle_site_symmetry_1
_geom_angle_site_symmetry_3
_geom_angle_publ_flag
Se P Al1 134.32(4) . . ?
N1 P Se 120.52(9) . . ?
N1 P Al1 43.55(9) . . ?
N1 P N2 91.20(12) . . ?
N1 P C42 108.24(14) . . ?
N2 P Se 115.39(10) . . ?
N2 P Al1 47.73(8) . . ?
N2 P C42 109.69(13) . . ?
C42 P Se 110.25(11) . . ?
C42 P Al1 115.43(11) . . ?
N1 Al1 P 37.01(7) . . ?
N1 Al1 N2 76.21(10) . . ?
N1 Al1 C4 112.84(15) . . ?
N1 Al1 C5 118.88(15) . . ?
N2 Al1 P 39.26(7) . . ?
C4 Al1 P 128.57(14) . . ?
C4 Al1 N2 124.17(15) . . ?
C4 Al1 C5 112.29(18) . . ?
C5 Al1 P 119.08(13) . . ?
C5 Al1 N2 108.52(16) . . ?
C1 N3 C30 129.9(3) . . ?
C1 N3 C2 110.3(3) . . ?
C2 N3 C30 119.8(3) . . ?
P N1 Al1 99.43(13) . . ?
C6 N1 P 123.9(2) . . ?
C6 N1 Al1 136.64(19) . . ?
P N2 Al1 93.00(11) . . ?
C1 N2 P 125.8(2) . . ?
C1 N2 Al1 138.8(2) . . ?
C1 N4 C18 129.3(3) . . ?
C1 N4 C3 109.4(3) . . ?
C3 N4 C18 119.2(2) . . ?
C31 C30 N3 117.4(3) . . ?
C35 C30 N3 117.7(3) . . ?
C35 C30 C31 124.4(3) . . ?
N2 C1 N3 125.3(3) . . ?
N2 C1 N4 129.7(3) . . ?
N4 C1 N3 104.9(3) . . ?
C11 C6 N1 120.4(3) . . ?
C7 C6 N1 120.2(3) . . ?
C7 C6 C11 119.4(3) . . ?
N3 C2 H2 126.3 . . ?
C3 C2 N3 107.4(3) . . ?
C3 C2 H2 126.3 . . ?
C6 C11 C12 123.9(3) . . ?
C10 C11 C6 118.7(4) . . ?
C10 C11 C12 117.3(4) . . ?
C30 C31 C32 115.5(3) . . ?
C30 C31 C39 123.4(3) . . ?
C32 C31 C39 121.0(3) . . ?
C19 C18 N4 118.9(3) . . ?
C23 C18 N4 117.2(3) . . ?
C23 C18 C19 123.3(3) . . ?
N4 C3 H3 126.0 . . ?
C2 C3 N4 108.0(3) . . ?
C2 C3 H3 126.0 . . ?
C30 C35 C36 122.6(3) . . ?
C30 C35 C34 116.6(3) . . ?
C34 C35 C36 120.8(3) . . ?
Al1 C4 H4A 109.5 . . ?
Al1 C4 H4B 109.5 . . ?
Al1 C4 H4C 109.5 . . ?
H4A C4 H4B 109.5 . . ?
H4A C4 H4C 109.5 . . ?
H4B C4 H4C 109.5 . . ?
C31 C32 H32 119.3 . . ?
C33 C32 C31 121.5(4) . . ?
C33 C32 H32 119.3 . . ?
C47 C42 P 120.3(3) . . ?
C43 C42 P 120.9(3) . . ?
C43 C42 C47 118.6(3) . . ?
C11 C10 H10 119.2 . . ?
C9 C10 C11 121.6(4) . . ?
C9 C10 H10 119.2 . . ?
C6 C7 C15 122.4(3) . . ?
C8 C7 C6 118.1(4) . . ?
C8 C7 C15 119.4(4) . . ?
C18 C19 C27 123.6(3) . . ?
C18 C19 C20 116.3(4) . . ?
C20 C19 C27 120.0(4) . . ?
C35 C36 H36 107.1 . . ?
C35 C36 C38 111.8(3) . . ?
C37 C36 C35 113.1(3) . . ?
C37 C36 H36 107.1 . . ?
C37 C36 C38 110.4(4) . . ?
C38 C36 H36 107.1 . . ?
C11 C12 H12 107.9 . . ?
C11 C12 C14 109.6(3) . . ?
C11 C12 C13 113.2(4) . . ?
C14 C12 H12 107.9 . . ?
C13 C12 H12 107.9 . . ?
C13 C12 C14 110.1(3) . . ?
C19 C27 H27 107.7 . . ?
C19 C27 C28 113.4(4) . . ?
C19 C27 C29 111.2(3) . . ?
C28 C27 H27 107.7 . . ?
C28 C27 C29 108.8(3) . . ?
C29 C27 H27 107.7 . . ?
C42 C47 H47 119.8 . . ?
C46 C47 C42 120.5(4) . . ?
C46 C47 H47 119.8 . . ?
C7 C15 H15 107.8 . . ?
C7 C15 C17 112.3(4) . . ?
C7 C15 C16 111.0(4) . . ?
C17 C15 H15 107.8 . . ?
C16 C15 H15 107.8 . . ?
C16 C15 C17 110.0(4) . . ?
C31 C39 H39 107.2 . . ?
C31 C39 C41 113.1(3) . . ?
C31 C39 C40 112.0(3) . . ?
C41 C39 H39 107.2 . . ?
C40 C39 H39 107.2 . . ?
C40 C39 C41 109.8(4) . . ?
C18 C23 C24 123.2(3) . . ?
C22 C23 C18 117.4(4) . . ?
C22 C23 C24 119.3(4) . . ?
C32 C33 H33 119.3 . . ?
C32 C33 C34 121.4(3) . . ?
C34 C33 H33 119.3 . . ?
C35 C34 H34 119.7 . . ?
C33 C34 C35 120.5(4) . . ?
C33 C34 H34 119.7 . . ?
C42 C43 H43 119.7 . . ?
C42 C43 C44 120.7(4) . . ?
C44 C43 H43 119.7 . . ?
C12 C14 H14A 109.5 . . ?
C12 C14 H14B 109.5 . . ?
C12 C14 H14C 109.5 . . ?
H14A C14 H14B 109.5 . . ?
H14A C14 H14C 109.5 . . ?
H14B C14 H14C 109.5 . . ?
C47 C46 H46 119.8 . . ?
C45 C46 C47 120.5(4) . . ?
C45 C46 H46 119.8 . . ?
C19 C20 H20 119.4 . . ?
C21 C20 C19 121.3(4) . . ?
C21 C20 H20 119.4 . . ?
Al1 C5 H5A 109.5 . . ?
Al1 C5 H5B 109.5 . . ?
Al1 C5 H5C 109.5 . . ?
H5A C5 H5B 109.5 . . ?
H5A C5 H5C 109.5 . . ?
H5B C5 H5C 109.5 . . ?
C46 C45 H45 120.0 . . ?
C46 C45 C44 119.9(4) . . ?
C44 C45 H45 120.0 . . ?
C27 C28 H28A 109.5 . . ?
C27 C28 H28B 109.5 . . ?
C27 C28 H28C 109.5 . . ?
H28A C28 H28B 109.5 . . ?
H28A C28 H28C 109.5 . . ?
H28B C28 H28C 109.5 . . ?
C36 C37 H37A 109.5 . . ?
C36 C37 H37B 109.5 . . ?
C36 C37 H37C 109.5 . . ?
H37A C37 H37B 109.5 . . ?
H37A C37 H37C 109.5 . . ?
H37B C37 H37C 109.5 . . ?
C10 C9 H9 120.1 . . ?
C8 C9 C10 119.7(4) . . ?
C8 C9 H9 120.1 . . ?
C12 C13 H13A 109.5 . . ?
C12 C13 H13B 109.5 . . ?
C12 C13 H13C 109.5 . . ?
H13A C13 H13B 109.5 . . ?
H13A C13 H13C 109.5 . . ?
H13B C13 H13C 109.5 . . ?
C23 C22 H22 119.8 . . ?
C21 C22 C23 120.5(5) . . ?
C21 C22 H22 119.8 . . ?
C7 C8 H8 118.8 . . ?
C9 C8 C7 122.4(4) . . ?
C9 C8 H8 118.8 . . ?
C15 C17 H17A 109.5 . . ?
C15 C17 H17B 109.5 . . ?
C15 C17 H17C 109.5 . . ?
H17A C17 H17B 109.5 . . ?
H17A C17 H17C 109.5 . . ?
H17B C17 H17C 109.5 . . ?
C20 C21 C22 121.2(4) . . ?
C20 C21 H21 119.4 . . ?
C22 C21 H21 119.4 . . ?
C43 C44 H44 120.1 . . ?
C45 C44 C43 119.9(4) . . ?
C45 C44 H44 120.1 . . ?
C27 C29 H29A 109.5 . . ?
C27 C29 H29B 109.5 . . ?
C27 C29 H29C 109.5 . . ?
H29A C29 H29B 109.5 . . ?
H29A C29 H29C 109.5 . . ?
H29B C29 H29C 109.5 . . ?
C15 C16 H16A 109.5 . . ?
C15 C16 H16B 109.5 . . ?
C15 C16 H16C 109.5 . . ?
H16A C16 H16B 109.5 . . ?
H16A C16 H16C 109.5 . . ?
H16B C16 H16C 109.5 . . ?
C36 C38 H38A 109.5 . . ?
C36 C38 H38B 109.5 . . ?
C36 C38 H38C 109.5 . . ?
H38A C38 H38B 109.5 . . ?
H38A C38 H38C 109.5 . . ?
H38B C38 H38C 109.5 . . ?
C39 C41 H41A 109.5 . . ?
C39 C41 H41B 109.5 . . ?
C39 C41 H41C 109.5 . . ?
H41A C41 H41B 109.5 . . ?
H41A C41 H41C 109.5 . . ?
H41B C41 H41C 109.5 . . ?
C23 C24 H24 107.5 . . ?
C23 C24 C26 110.0(4) . . ?
C25 C24 C23 113.9(5) . . ?
C25 C24 H24 107.5 . . ?
C25 C24 C26 110.1(4) . . ?
C26 C24 H24 107.5 . . ?
C39 C40 H40A 109.5 . . ?
C39 C40 H40B 109.5 . . ?
C39 C40 H40C 109.5 . . ?
H40A C40 H40B 109.5 . . ?
H40A C40 H40C 109.5 . . ?
H40B C40 H40C 109.5 . . ?
C24 C25 H25A 109.5 . . ?
C24 C25 H25B 109.5 . . ?
C24 C25 H25C 109.5 . . ?
H25A C25 H25B 109.5 . . ?
H25A C25 H25C 109.5 . . ?
H25B C25 H25C 109.5 . . ?
C24 C26 H26A 109.5 . . ?
C24 C26 H26B 109.5 . . ?
C24 C26 H26C 109.5 . . ?
H26A C26 H26B 109.5 . . ?
H26A C26 H26C 109.5 . . ?
H26B C26 H26C 109.5 . . ?

loop_
_geom_bond_atom_site_label_1
_geom_bond_atom_site_label_2
_geom_bond_distance
_geom_bond_site_symmetry_2
_geom_bond_publ_flag
Se P 2.0945(8) . ?
P Al1 2.6923(12) . ?
P N1 1.643(2) . ?
P N2 1.706(2) . ?
P C42 1.816(3) . ?
Al1 N1 1.881(3) . ?
Al1 N2 1.995(2) . ?
Al1 C4 1.954(4) . ?
Al1 C5 1.968(4) . ?
N3 C30 1.464(4) . ?
N3 C1 1.363(4) . ?
N3 C2 1.375(4) . ?
N1 C6 1.445(4) . ?
N2 C1 1.335(4) . ?
N4 C1 1.362(4) . ?
N4 C18 1.454(4) . ?
N4 C3 1.384(4) . ?
C30 C31 1.398(5) . ?
C30 C35 1.389(5) . ?
C6 C11 1.413(5) . ?
C6 C7 1.405(5) . ?
C2 H2 0.9300 . ?
C2 C3 1.322(5) . ?
C11 C10 1.396(5) . ?
C11 C12 1.505(5) . ?
C31 C32 1.399(5) . ?
C31 C39 1.508(5) . ?
C18 C19 1.394(5) . ?
C18 C23 1.394(6) . ?
C3 H3 0.9300 . ?
C35 C36 1.516(5) . ?
C35 C34 1.397(5) . ?
C4 H4A 0.9600 . ?
C4 H4B 0.9600 . ?
C4 H4C 0.9600 . ?
C32 H32 0.9300 . ?
C32 C33 1.361(6) . ?
C42 C47 1.392(5) . ?
C42 C43 1.384(5) . ?
C10 H10 0.9300 . ?
C10 C9 1.359(7) . ?
C7 C15 1.503(6) . ?
C7 C8 1.402(6) . ?
C19 C27 1.514(6) . ?
C19 C20 1.400(5) . ?
C36 H36 0.9800 . ?
C36 C37 1.513(5) . ?
C36 C38 1.517(6) . ?
C12 H12 0.9800 . ?
C12 C14 1.541(5) . ?
C12 C13 1.532(6) . ?
C27 H27 0.9800 . ?
C27 C28 1.528(5) . ?
C27 C29 1.536(6) . ?
C47 H47 0.9300 . ?
C47 C46 1.378(5) . ?
C15 H15 0.9800 . ?
C15 C17 1.542(5) . ?
C15 C16 1.534(6) . ?
C39 H39 0.9800 . ?
C39 C41 1.527(6) . ?
C39 C40 1.520(6) . ?
C23 C22 1.388(6) . ?
C23 C24 1.522(6) . ?
C33 H33 0.9300 . ?
C33 C34 1.368(6) . ?
C34 H34 0.9300 . ?
C43 H43 0.9300 . ?
C43 C44 1.385(5) . ?
C14 H14A 0.9600 . ?
C14 H14B 0.9600 . ?
C14 H14C 0.9600 . ?
C46 H46 0.9300 . ?
C46 C45 1.368(7) . ?
C20 H20 0.9300 . ?
C20 C21 1.362(7) . ?
C5 H5A 0.9600 . ?
C5 H5B 0.9600 . ?
C5 H5C 0.9600 . ?
C45 H45 0.9300 . ?
C45 C44 1.380(6) . ?
C28 H28A 0.9600 . ?
C28 H28B 0.9600 . ?
C28 H28C 0.9600 . ?
C37 H37A 0.9600 . ?
C37 H37B 0.9600 . ?
C37 H37C 0.9600 . ?
C9 H9 0.9300 . ?
C9 C8 1.349(7) . ?
C13 H13A 0.9600 . ?
C13 H13B 0.9600 . ?
C13 H13C 0.9600 . ?
C22 H22 0.9300 . ?
C22 C21 1.373(7) . ?
C8 H8 0.9300 . ?
C17 H17A 0.9600 . ?
C17 H17B 0.9600 . ?
C17 H17C 0.9600 . ?
C21 H21 0.9300 . ?
C44 H44 0.9300 . ?
C29 H29A 0.9600 . ?
C29 H29B 0.9600 . ?
C29 H29C 0.9600 . ?
C16 H16A 0.9600 . ?
C16 H16B 0.9600 . ?
C16 H16C 0.9600 . ?
C38 H38A 0.9600 . ?
C38 H38B 0.9600 . ?
C38 H38C 0.9600 . ?
C41 H41A 0.9600 . ?
C41 H41B 0.9600 . ?
C41 H41C 0.9600 . ?
C24 H24 0.9800 . ?
C24 C25 1.513(8) . ?
C24 C26 1.548(7) . ?
C40 H40A 0.9600 . ?
C40 H40B 0.9600 . ?
C40 H40C 0.9600 . ?
C25 H25A 0.9600 . ?
C25 H25B 0.9600 . ?
C25 H25C 0.9600 . ?
C26 H26A 0.9600 . ?
C26 H26B 0.9600 . ?
C26 H26C 0.9600 . ?

loop_
_geom_torsion_atom_site_label_1
_geom_torsion_atom_site_label_2
_geom_torsion_atom_site_label_3
_geom_torsion_atom_site_label_4
_geom_torsion
_geom_torsion_site_symmetry_1
_geom_torsion_site_symmetry_2
_geom_torsion_site_symmetry_3
_geom_torsion_site_symmetry_4
_geom_torsion_publ_flag
Se P N1 Al1 -123.86(9) . . . . ?
Se P N1 C6 54.2(3) . . . . ?
Se P N2 Al1 127.86(8) . . . . ?
Se P N2 C1 -37.4(3) . . . . ?
Se P C42 C47 -23.1(3) . . . . ?
Se P C42 C43 161.3(3) . . . . ?
P Al1 N1 C6 -177.7(4) . . . . ?
P N1 C6 C11 -84.0(3) . . . . ?
P N1 C6 C7 98.9(3) . . . . ?
P N2 C1 N3 129.1(3) . . . . ?
P N2 C1 N4 -52.5(5) . . . . ?
P C42 C47 C46 -176.4(3) . . . . ?
P C42 C43 C44 176.3(3) . . . . ?
Al1 P N1 C6 178.1(3) . . . . ?
Al1 P N2 C1 -165.2(3) . . . . ?
Al1 P C42 C47 157.1(2) . . . . ?
Al1 P C42 C43 -18.5(3) . . . . ?
Al1 N1 C6 C11 93.3(4) . . . . ?
Al1 N1 C6 C7 -83.8(4) . . . . ?
Al1 N2 C1 N3 -28.2(5) . . . . ?
Al1 N2 C1 N4 150.2(3) . . . . ?
N3 C30 C31 C32 168.7(3) . . . . ?
N3 C30 C31 C39 -11.0(5) . . . . ?
N3 C30 C35 C36 8.7(5) . . . . ?
N3 C30 C35 C34 -169.7(3) . . . . ?
N3 C2 C3 N4 -1.0(5) . . . . ?
N1 P N2 Al1 2.96(12) . . . . ?
N1 P N2 C1 -162.3(3) . . . . ?
N1 P C42 C47 110.6(3) . . . . ?
N1 P C42 C43 -65.0(3) . . . . ?
N1 C6 C11 C10 179.5(3) . . . . ?
N1 C6 C11 C12 -5.6(5) . . . . ?
N1 C6 C7 C15 3.6(5) . . . . ?
N1 C6 C7 C8 179.7(3) . . . . ?
N2 P N1 Al1 -3.18(13) . . . . ?
N2 P N1 C6 174.9(3) . . . . ?
N2 P C42 C47 -151.2(3) . . . . ?
N2 P C42 C43 33.1(3) . . . . ?
N2 Al1 N1 P 2.80(12) . . . . ?
N2 Al1 N1 C6 -174.9(3) . . . . ?
N4 C18 C19 C27 -0.9(5) . . . . ?
N4 C18 C19 C20 175.2(3) . . . . ?
N4 C18 C23 C22 -175.2(3) . . . . ?
N4 C18 C23 C24 0.6(6) . . . . ?
C30 N3 C1 N2 -2.3(5) . . . . ?
C30 N3 C1 N4 179.0(3) . . . . ?
C30 N3 C2 C3 -178.3(3) . . . . ?
C30 C31 C32 C33 1.2(5) . . . . ?
C30 C31 C39 C41 -139.6(4) . . . . ?
C30 C31 C39 C40 95.7(4) . . . . ?
C30 C35 C36 C37 143.7(4) . . . . ?
C30 C35 C36 C38 -91.0(4) . . . . ?
C30 C35 C34 C33 0.8(5) . . . . ?
C1 N3 C30 C31 99.2(4) . . . . ?
C1 N3 C30 C35 -89.5(4) . . . . ?
C1 N3 C2 C3 0.2(4) . . . . ?
C1 N4 C18 C19 115.5(4) . . . . ?
C1 N4 C18 C23 -73.4(4) . . . . ?
C1 N4 C3 C2 1.6(4) . . . . ?
C6 C11 C10 C9 2.1(5) . . . . ?
C6 C11 C12 C14 -106.1(4) . . . . ?
C6 C11 C12 C13 130.5(3) . . . . ?
C6 C7 C15 C17 -128.7(4) . . . . ?
C6 C7 C15 C16 107.8(4) . . . . ?
C6 C7 C8 C9 -0.4(6) . . . . ?
C2 N3 C30 C31 -82.7(4) . . . . ?
C2 N3 C30 C35 88.6(4) . . . . ?
C2 N3 C1 N2 179.5(3) . . . . ?
C2 N3 C1 N4 0.8(4) . . . . ?
C11 C6 C7 C15 -173.6(3) . . . . ?
C11 C6 C7 C8 2.5(5) . . . . ?
C11 C10 C9 C8 0.0(6) . . . . ?
C31 C30 C35 C36 179.3(3) . . . . ?
C31 C30 C35 C34 1.0(5) . . . . ?
C31 C32 C33 C34 0.4(6) . . . . ?
C18 N4 C1 N3 161.9(3) . . . . ?
C18 N4 C1 N2 -16.7(6) . . . . ?
C18 N4 C3 C2 -163.7(3) . . . . ?
C18 C19 C27 C28 -141.5(3) . . . . ?
C18 C19 C27 C29 95.4(4) . . . . ?
C18 C19 C20 C21 -2.0(6) . . . . ?
C18 C23 C22 C21 1.7(6) . . . . ?
C18 C23 C24 C25 144.1(4) . . . . ?
C18 C23 C24 C26 -91.8(5) . . . . ?
C3 N4 C1 N3 -1.4(4) . . . . ?
C3 N4 C1 N2 179.9(3) . . . . ?
C3 N4 C18 C19 -82.5(4) . . . . ?
C3 N4 C18 C23 88.6(4) . . . . ?
C35 C30 C31 C32 -1.9(5) . . . . ?
C35 C30 C31 C39 178.4(3) . . . . ?
C4 Al1 N1 P 124.41(17) . . . . ?
C4 Al1 N1 C6 -53.3(4) . . . . ?
C32 C31 C39 C41 40.7(5) . . . . ?
C32 C31 C39 C40 -84.0(5) . . . . ?
C32 C33 C34 C35 -1.5(6) . . . . ?
C42 P N1 Al1 108.03(15) . . . . ?
C42 P N1 C6 -73.9(3) . . . . ?
C42 P N2 Al1 -106.92(13) . . . . ?
C42 P N2 C1 87.8(3) . . . . ?
C42 C47 C46 C45 0.2(6) . . . . ?
C42 C43 C44 C45 0.0(6) . . . . ?
C10 C11 C12 C14 68.9(4) . . . . ?
C10 C11 C12 C13 -54.5(4) . . . . ?
C10 C9 C8 C7 -0.9(6) . . . . ?
C7 C6 C11 C10 -3.3(5) . . . . ?
C7 C6 C11 C12 171.6(3) . . . . ?
C19 C18 C23 C22 -4.6(6) . . . . ?
C19 C18 C23 C24 171.2(4) . . . . ?
C19 C20 C21 C22 -0.7(7) . . . . ?
C36 C35 C34 C33 -177.6(3) . . . . ?
C12 C11 C10 C9 -173.2(3) . . . . ?
C27 C19 C20 C21 174.2(4) . . . . ?
C47 C42 C43 C44 0.6(5) . . . . ?
C47 C46 C45 C44 0.4(7) . . . . ?
C15 C7 C8 C9 175.8(4) . . . . ?
C39 C31 C32 C33 -179.1(4) . . . . ?
C23 C18 C19 C27 -171.4(4) . . . . ?
C23 C18 C19 C20 4.7(5) . . . . ?
C23 C22 C21 C20 0.8(7) . . . . ?
C34 C35 C36 C37 -38.1(5) . . . . ?
C34 C35 C36 C38 87.2(5) . . . . ?
C43 C42 C47 C46 -0.7(5) . . . . ?
C46 C45 C44 C43 -0.5(7) . . . . ?
C20 C19 C27 C28 42.5(5) . . . . ?
C20 C19 C27 C29 -80.5(4) . . . . ?
C5 Al1 N1 P -100.97(19) . . . . ?
C5 Al1 N1 C6 81.3(4) . . . . ?
C22 C23 C24 C25 -40.2(6) . . . . ?
C22 C23 C24 C26 83.9(6) . . . . ?
C8 C7 C15 C17 55.3(5) . . . . ?
C8 C7 C15 C16 -68.2(5) . . . . ?
C24 C23 C22 C21 -174.3(4) . . . . ?
